data_7712994
loop_
_publ_author_name
'Belikova, Daria E.'
'Fateev, Sergey A.'
'Khrustalev, Victor N.'
'Marchenko, Ekaterina I.'
'Goodilin, Eugene A.'
'Wang, Shenghao'
'Tarasov, Alexey B.'

_publ_section_title
;
 Exceptional structural diversity of hybrid halocuprates(I) with
 methylammonium and formamidinium cations.
;
_journal_name_full 'Dalton transactions (Cambridge, England : 2003)'
_journal_paper_doi 10.1039/d3dt00687e
_journal_year 2023
_chemical_formula_moiety 'Br3 Cu2, C H6 N'
_chemical_formula_sum 'C H6 Br3 Cu2 N'
_chemical_formula_weight 398.87
_space_group_crystal_system monoclinic
_space_group_IT_number 11
_space_group_name_Hall '-P 2yb'
_space_group_name_H-M_alt 'P 1 21/m 1'
_atom_sites_solution_hydrogens difmap
_atom_sites_solution_primary difmap
_atom_sites_solution_secondary difmap
_audit_creation_method SHELXL-2013
_audit_update_record
;
2023-03-20 deposited with the CCDC.	2023-04-18 downloaded from the CCDC.
;
_cell_angle_alpha 90
_cell_angle_beta 112.383(10)
_cell_angle_gamma 90
_cell_formula_units_Z 2
_cell_length_a 8.4716(6)
_cell_length_b 5.5703(3)
_cell_length_c 8.4791(9)
_cell_measurement_reflns_used 2792
_cell_measurement_temperature 100(2)
_cell_measurement_theta_max 35.34
_cell_measurement_theta_min 2.57
_cell_volume 369.98(6)
_computing_cell_refinement 'CrysAlisPro 1.171.41.117a (Rigaku OD, 2021)'
_computing_data_collection 'CrysAlisPro 1.171.41.117a (Rigaku OD, 2021)'
_computing_data_reduction 'CrysAlisPro 1.171.41.117a (Rigaku OD, 2021)'
_computing_molecular_graphics 'SHELXTL (Sheldrick, 2015)'
_computing_publication_material 'SHELXTL (Sheldrick, 2015)'
_computing_structure_refinement 'SHELXL (Sheldrick, 2015)'
_computing_structure_solution 'SHELXT (Sheldrick, 2015)'
_diffrn_ambient_temperature 100(2)
_diffrn_measured_fraction_theta_full 0.969
_diffrn_measured_fraction_theta_max 0.938
_diffrn_measurement_device_type 'XtaLAB Synergy, Dualflex, HyPix'
_diffrn_measurement_method '\f and \w'
_diffrn_radiation_type MoK\a
_diffrn_radiation_wavelength 0.71073
_diffrn_reflns_av_R_equivalents 0.1073
_diffrn_reflns_av_unetI/netI 0.1104
_diffrn_reflns_Laue_measured_fraction_full 0.969
_diffrn_reflns_Laue_measured_fraction_max 0.938
_diffrn_reflns_limit_h_max 11
_diffrn_reflns_limit_h_min -11
_diffrn_reflns_limit_k_max 7
_diffrn_reflns_limit_k_min -7
_diffrn_reflns_limit_l_max 11
_diffrn_reflns_limit_l_min -9
_diffrn_reflns_number 3408
_diffrn_reflns_point_group_measured_fraction_full 0.969
_diffrn_reflns_point_group_measured_fraction_max 0.938
_diffrn_reflns_theta_full 25.242
_diffrn_reflns_theta_max 29.986
_diffrn_reflns_theta_min 2.598
_diffrn_source 'micro-focus sealed X-ray tube'
_exptl_absorpt_coefficient_mu 21.836
_exptl_absorpt_correction_T_max 0.077
_exptl_absorpt_correction_T_min 0.007
_exptl_absorpt_correction_type multi-scan
_exptl_absorpt_process_details
;
CrysAlisPro 1.171.41.117a (Rigaku Oxford Diffraction, 2021)
Empirical absorption correction using spherical harmonics,
implemented in SCALE3 ABSPACK scaling algorithm.
;
_exptl_crystal_colour colourless
_exptl_crystal_density_diffrn 3.580
_exptl_crystal_description prism
_exptl_crystal_F_000 364
_exptl_crystal_size_max 0.21
_exptl_crystal_size_mid 0.12
_exptl_crystal_size_min 0.11
_refine_diff_density_max 2.248
_refine_diff_density_min -2.932
_refine_diff_density_rms 0.550
_refine_ls_extinction_coef 0.019(2)
_refine_ls_extinction_expression Fc^*^=kFc[1+0.001xFc^2^\l^3^/sin(2\q)]^-1/4^
_refine_ls_extinction_method SHELXL
_refine_ls_goodness_of_fit_ref 1.046
_refine_ls_hydrogen_treatment constr
_refine_ls_matrix_type full
_refine_ls_number_parameters 41
_refine_ls_number_reflns 1111
_refine_ls_number_restraints 0
_refine_ls_restrained_S_all 1.046
_refine_ls_R_factor_all 0.0731
_refine_ls_R_factor_gt 0.0690
_refine_ls_shift/su_max 0.000
_refine_ls_shift/su_mean 0.000
_refine_ls_structure_factor_coef Fsqd
_refine_ls_weighting_details 'w=1/[\s^2^(Fo^2^)+(0.0898P)^2^] where P=(Fo^2^+2Fc^2^)/3'
_refine_ls_weighting_scheme calc
_refine_ls_wR_factor_gt 0.1558
_refine_ls_wR_factor_ref 0.1590
_reflns_Friedel_coverage 0.000
_reflns_number_gt 975
_reflns_number_total 1111
_reflns_threshold_expression 'I > 2\s(I)'
_cod_data_source_file d3dt00687e2.cif
_cod_data_source_block MACu2Br3
_cod_original_sg_symbol_H-M 'P 21/m'
_cod_database_code 7712994
_shelx_space_group_comment
;
The symmetry employed for this shelxl refinement is uniquely defined
by the following loop, which should always be used as a source of
symmetry information in preference to the above space-group names.
They are only intended as comments.
;
_shelx_estimated_absorpt_t_min 0.091
_shelx_estimated_absorpt_t_max 0.197
_shelxl_version_number 2013-4

loop_
_space_group_symop_operation_xyz
'x, y, z'
'-x, y+1/2, -z'
'-x, -y, -z'
'x, -y-1/2, z'

loop_
_atom_site_label
_atom_site_type_symbol
_atom_site_fract_x
_atom_site_fract_y
_atom_site_fract_z
_atom_site_U_iso_or_equiv
_atom_site_adp_type
_atom_site_occupancy
_atom_site_site_symmetry_order
_atom_site_calc_flag
_atom_site_refinement_flags_posn
_atom_site_refinement_flags_adp
_atom_site_refinement_flags_occupancy
_atom_site_disorder_assembly
_atom_site_disorder_group
Br1 Br 0.60000(11) 0.2500 0.71867(12) 0.0121(3) Uani 1 2 d S T P . .
Br2 Br 0.89030(12) 0.7500 0.58647(12) 0.0124(3) Uani 1 2 d S T P . .
Br3 Br 0.87269(11) 0.7500 1.06742(11) 0.0116(3) Uani 1 2 d S T P . .
Cu1 Cu 0.85451(11) 0.50278(14) 0.80862(12) 0.0167(3) Uani 1 1 d . . . . .
N1 N 0.6817(11) 0.2500 0.3551(11) 0.0182(16) Uani 1 2 d S T P . .
H1A H 0.6337 0.1207 0.3824 0.027 Uiso 1 1 d R U . . .
H1B H 0.7963 0.2500 0.4069 0.027 Uiso 1 2 d R U P . .
C1 C 0.6248(12) 0.2500 0.1685(12) 0.018(2) Uani 1 2 d S T P . .
H1C H 0.6734 0.1115 0.1366 0.027 Uiso 1 1 d R U . . .
H1D H 0.5009 0.2500 0.0981 0.027 Uiso 1 2 d R U P . .

loop_
_atom_site_aniso_label
_atom_site_aniso_U_11
_atom_site_aniso_U_22
_atom_site_aniso_U_33
_atom_site_aniso_U_23
_atom_site_aniso_U_13
_atom_site_aniso_U_12
Br1 0.0085(5) 0.0123(4) 0.0156(5) 0.000 0.0046(4) 0.000
Br2 0.0124(5) 0.0121(4) 0.0135(5) 0.000 0.0060(4) 0.000
Br3 0.0089(4) 0.0127(5) 0.0126(6) 0.000 0.0035(4) 0.000
Cu1 0.0147(5) 0.0155(5) 0.0200(6) 0.0003(3) 0.0067(4) -0.0027(3)
N1 0.016(4) 0.027(4) 0.011(4) 0.000 0.004(3) 0.000
C1 0.018(5) 0.019(5) 0.015(5) 0.000 0.003(4) 0.000

loop_
_atom_type_symbol
_atom_type_description
_atom_type_scat_dispersion_real
_atom_type_scat_dispersion_imag
_atom_type_scat_source
C C 0.0033 0.0016 'International Tables Vol C Tables 4.2.6.8 and 6.1.1.4'
H H 0.0000 0.0000 'International Tables Vol C Tables 4.2.6.8 and 6.1.1.4'
N N 0.0061 0.0033 'International Tables Vol C Tables 4.2.6.8 and 6.1.1.4'
Cu Cu 0.3201 1.2651 'International Tables Vol C Tables 4.2.6.8 and 6.1.1.4'
Br Br -0.2901 2.4595 'International Tables Vol C Tables 4.2.6.8 and 6.1.1.4'

loop_
_citation_id
_citation_doi
_citation_year
1 10.1039/D3DT00687E 2023

loop_
_geom_angle_atom_site_label_1
_geom_angle_atom_site_label_2
_geom_angle_atom_site_label_3
_geom_angle
_geom_angle_site_symmetry_1
_geom_angle_site_symmetry_3
_geom_angle_publ_flag
Cu1 Br1 Cu1 70.44(4) . 4_565 ?
Cu1 Br2 Cu1 68.60(4) . 4_575 ?
Cu1 Br3 Cu1 65.51(4) 4_575 . ?
Cu1 Br3 Cu1 78.79(4) 4_575 2_757 ?
Cu1 Br3 Cu1 113.55(4) . 2_757 ?
Cu1 Br3 Cu1 113.55(4) 4_575 3_767 ?
Cu1 Br3 Cu1 78.79(4) . 3_767 ?
Cu1 Br3 Cu1 66.60(4) 2_757 3_767 ?
Br1 Cu1 Br2 115.99(5) . . ?
Br1 Cu1 Br3 109.74(4) . . ?
Br2 Cu1 Br3 112.03(3) . . ?
Br1 Cu1 Br3 111.23(3) . 3_767 ?
Br2 Cu1 Br3 105.57(4) . 3_767 ?
Br3 Cu1 Br3 101.21(4) . 3_767 ?
Br1 Cu1 Cu1 125.22(2) . 4_575 ?
Br2 Cu1 Cu1 55.70(2) . 4_575 ?
Br3 Cu1 Cu1 57.24(2) . 4_575 ?
Br3 Cu1 Cu1 123.30(2) 3_767 4_575 ?
Br1 Cu1 Cu1 54.78(2) . 4_565 ?
Br2 Cu1 Cu1 124.30(2) . 4_565 ?
Br3 Cu1 Cu1 122.76(2) . 4_565 ?
Br3 Cu1 Cu1 56.70(2) 3_767 4_565 ?
Cu1 Cu1 Cu1 180.00(7) 4_575 4_565 ?
C1 N1 H1A 106.4 . . ?
C1 N1 H1B 112.1 . . ?
H1A N1 H1B 112.5 . . ?
N1 C1 H1C 107.7 . . ?
N1 C1 H1D 119.1 . . ?
H1C C1 H1D 107.4 . . ?

loop_
_geom_bond_atom_site_label_1
_geom_bond_atom_site_label_2
_geom_bond_distance
_geom_bond_site_symmetry_2
_geom_bond_publ_flag
Br1 Cu1 2.4415(11) . ?
Br1 Cu1 2.4415(11) 4_565 ?
Br2 Cu1 2.4436(10) . ?
Br2 Cu1 2.4436(10) 4_575 ?
Br3 Cu1 2.5452(12) 4_575 ?
Br3 Cu1 2.5452(12) . ?
Br3 Cu1 2.5648(11) 2_757 ?
Br3 Cu1 2.5648(11) 3_767 ?
Cu1 Br3 2.5648(11) 3_767 ?
Cu1 Cu1 2.7542(16) 4_575 ?
Cu1 Cu1 2.8161(16) 4_565 ?
N1 C1 1.468(12) . ?
N1 H1A 0.9000 . ?
N1 H1B 0.9000 . ?
C1 H1C 0.9600 . ?
C1 H1D 0.9906 . ?

loop_
_geom_hbond_atom_site_label_D
_geom_hbond_atom_site_label_H
_geom_hbond_atom_site_label_A
_geom_hbond_distance_DH
_geom_hbond_distance_HA
_geom_hbond_distance_DA
_geom_hbond_angle_DHA
_geom_hbond_site_symmetry_A
N1 H1A Br1 0.90 2.76 3.565(5) 149.3 3_656
N1 H1B Br2 0.90 2.63 3.468(9) 154.3 3_766
